data_1504537
loop_
_publ_author_name
'Gokulnath, Sabapathi'
'Chandrashekar, Tavarekere K.'

_publ_section_title
;
 One-pot synthesis of core-modified meso-aryl calix[5]phyrin and N-fused
 [24]pentaphyrin.
;
_journal_issue 4
_journal_name_full 'Organic letters'
_journal_page_first 637
_journal_page_last 640
_journal_paper_doi 10.1021/ol7029728
_journal_volume 10
_journal_year 2008
_chemical_formula_sum 'C67 H49 F15 N4 Se'
_chemical_formula_weight 1274.060
_chemical_name_common
;
Se-Calix[5]phyrin
;
_space_group_IT_number 2
_symmetry_Int_Tables_number 2
_symmetry_space_group_name_Hall '-P 1'
_symmetry_space_group_name_H-M 'P -1'
_audit_creation_date 08-01-09
_audit_creation_method 'Created with Diamond (www.crystalimpact.com)'
_audit_update_record 08-01-09
_cell_angle_alpha 87.740
_cell_angle_beta 69.230
_cell_angle_gamma 74.180
_cell_formula_units_Z 2
_cell_length_a 14.3170
_cell_length_b 14.4940
_cell_length_c 15.3440
_cell_volume 2858.548
_refine_ls_R_factor_all 0.128
_cod_data_source_file ol7029728-file003.cif
_cod_data_source_block 25sepem
_cod_original_cell_volume 2858.5
_cod_original_sg_symbol_Hall -P_1
_cod_database_code 1504537

loop_
_symmetry_equiv_pos_site_id
_symmetry_equiv_pos_as_xyz
1 'x, y, z'
2 '-x, -y, -z'

loop_
_atom_site_aniso_label
_atom_site_aniso_U_11
_atom_site_aniso_U_22
_atom_site_aniso_U_33
_atom_site_aniso_U_12
_atom_site_aniso_U_13
_atom_site_aniso_U_23
Se1 0.0395(3) 0.0288(3) 0.0228(3) -0.0016(2) -0.0128(2) -0.0015(2)
F1 0.047(2) 0.079(3) 0.066(3) -0.007(2) -0.010(2) -0.030(2)
F2 0.054(3) 0.075(3) 0.060(3) 0.020(2) -0.011(2) -0.033(2)
F3 0.120(4) 0.048(2) 0.045(2) -0.006(2) -0.023(2) -0.0190(19)
F4 0.115(4) 0.088(3) 0.041(2) -0.061(3) -0.015(2) -0.013(2)
F5 0.063(3) 0.085(3) 0.040(2) -0.038(2) -0.0028(19) -0.012(2)
F6 0.059(2) 0.046(2) 0.0302(18) -0.0141(17) -0.0159(16) 0.0109(16)
F7 0.075(3) 0.058(2) 0.053(2) -0.027(2) -0.007(2) 0.012(2)
F8 0.060(3) 0.053(2) 0.079(3) -0.024(2) -0.006(2) -0.011(2)
F9 0.079(3) 0.060(3) 0.070(3) -0.023(2) -0.024(2) -0.021(2)
F10 0.077(3) 0.043(2) 0.039(2) -0.0053(19) -0.0233(19) -0.0094(17)
F11 0.045(2) 0.0334(18) 0.046(2) -0.0084(16) -0.0152(16) 0.0060(16)
F12 0.046(2) 0.0283(17) 0.042(2) -0.0025(15) -0.0142(16) 0.0081(15)
F13 0.041(2) 0.0361(19) 0.053(2) -0.0013(16) -0.0211(17) -0.0014(16)
F14 0.0385(19) 0.0364(19) 0.056(2) -0.0128(16) -0.0135(17) 0.0027(17)
F15 0.053(2) 0.0290(18) 0.054(2) -0.0142(16) -0.0234(18) 0.0103(16)
N1 0.037(3) 0.015(2) 0.025(2) 0.0002(19) -0.012(2) -0.0002(18)
N2 0.031(2) 0.020(2) 0.026(2) -0.0006(19) -0.0053(19) -0.0006(18)
N3 0.040(3) 0.022(2) 0.023(2) -0.003(2) -0.014(2) -0.0012(18)
N4 0.032(2) 0.029(2) 0.019(2) -0.005(2) -0.0091(19) 0.0002(18)
C1 0.041(3) 0.026(3) 0.020(3) -0.010(2) -0.013(2) 0.000(2)
C2 0.018(3) 0.051(4) 0.045(4) -0.015(3) -0.018(3) 0.041(3)
C3 0.065(4) 0.034(3) 0.018(3) -0.021(3) -0.015(3) 0.002(2)
C4 0.037(3) 0.026(3) 0.026(3) -0.007(2) -0.010(2) 0.004(2)
C5 0.031(3) 0.026(3) 0.028(3) -0.005(2) -0.010(2) 0.002(2)
C6 0.033(3) 0.023(3) 0.028(3) -0.001(2) -0.013(2) 0.002(2)
C7 0.041(3) 0.023(3) 0.031(3) -0.001(2) -0.013(3) 0.003(2)
C8 0.042(3) 0.019(3) 0.026(3) 0.001(2) -0.008(2) -0.002(2)
C9 0.033(3) 0.024(3) 0.027(3) -0.004(2) -0.009(2) -0.002(2)
C10 0.038(3) 0.023(3) 0.027(3) -0.005(2) -0.011(2) -0.001(2)
C11 0.041(3) 0.034(3) 0.018(3) 0.001(3) -0.004(2) -0.004(2)
C12 0.094(6) 0.033(3) 0.017(3) 0.001(3) -0.009(3) 0.001(3)
C13 0.111(6) 0.024(3) 0.022(3) 0.003(4) -0.012(4) 0.000(3)
C14 0.044(3) 0.025(3) 0.023(3) -0.002(3) -0.006(3) 0.002(2)
C15 0.044(3) 0.025(3) 0.023(3) 0.003(2) -0.012(2) -0.002(2)
C16 0.041(3) 0.017(3) 0.026(3) 0.000(2) -0.013(2) -0.003(2)
C17 0.050(4) 0.026(3) 0.016(3) -0.006(3) -0.012(2) 0.001(2)
C18 0.045(3) 0.025(3) 0.023(3) -0.007(2) -0.018(3) 0.005(2)
C19 0.036(3) 0.020(3) 0.024(3) 0.000(2) -0.015(2) -0.001(2)
C20 0.039(3) 0.021(3) 0.023(3) -0.004(2) -0.012(2) -0.002(2)
C21 0.038(3) 0.023(3) 0.027(3) -0.007(2) -0.017(2) 0.006(2)
C22 0.034(3) 0.026(3) 0.031(3) -0.006(2) -0.011(2) 0.003(2)
C23 0.039(3) 0.034(3) 0.018(3) -0.005(3) -0.013(2) 0.005(2)
C24 0.033(3) 0.020(3) 0.022(3) -0.004(2) -0.009(2) -0.001(2)
C25 0.034(3) 0.022(3) 0.019(3) -0.006(2) -0.010(2) 0.002(2)
C26 0.038(3) 0.028(3) 0.028(3) -0.009(2) -0.015(2) 0.002(2)
C27 0.047(4) 0.034(3) 0.023(3) -0.007(3) -0.016(3) -0.002(2)
C28 0.039(3) 0.042(4) 0.037(3) -0.014(3) -0.015(3) -0.001(3)
C29 0.052(4) 0.035(3) 0.038(3) -0.009(3) -0.024(3) 0.006(3)
C30 0.046(4) 0.034(3) 0.043(4) -0.013(3) -0.019(3) 0.013(3)
C31 0.036(3) 0.031(3) 0.036(3) -0.005(3) -0.013(3) 0.000(3)
C32 0.051(4) 0.048(4) 0.045(4) -0.023(3) -0.021(3) 0.017(3)
C33 0.057(4) 0.049(4) 0.056(4) -0.020(3) -0.036(3) 0.015(3)
C34 0.052(4) 0.043(4) 0.054(4) -0.012(3) -0.022(3) 0.017(3)
C35 0.049(4) 0.022(3) 0.023(3) -0.006(3) -0.013(3) 0.004(2)
C36 0.046(4) 0.032(3) 0.034(3) -0.001(3) -0.013(3) -0.004(3)
C37 0.057(4) 0.037(3) 0.033(3) 0.008(3) -0.014(3) -0.008(3)
C38 0.094(6) 0.025(3) 0.025(3) -0.007(3) -0.012(4) -0.003(3)
C39 0.086(5) 0.042(4) 0.029(3) -0.035(4) -0.016(3) 0.005(3)
C40 0.062(4) 0.040(4) 0.021(3) -0.016(3) -0.009(3) 0.001(3)
C41 0.033(3) 0.024(3) 0.035(3) 0.005(2) -0.010(3) -0.005(2)
C42 0.038(3) 0.035(3) 0.033(3) -0.001(3) -0.013(3) -0.004(3)
C43 0.046(4) 0.038(4) 0.042(4) -0.004(3) -0.005(3) 0.003(3)
C44 0.042(4) 0.038(4) 0.053(4) -0.005(3) -0.004(3) -0.009(3)
C45 0.048(4) 0.035(4) 0.060(5) -0.002(3) -0.017(3) -0.018(3)
C46 0.044(4) 0.037(3) 0.031(3) 0.007(3) -0.014(3) -0.007(3)
C47 0.034(3) 0.028(3) 0.023(3) -0.004(2) -0.011(2) 0.004(2)
C48 0.032(3) 0.033(3) 0.025(3) -0.014(3) -0.010(2) 0.002(2)
C49 0.044(3) 0.024(3) 0.025(3) -0.006(3) -0.014(2) 0.004(2)
C50 0.031(3) 0.031(3) 0.029(3) -0.002(2) -0.011(2) -0.001(2)
C51 0.037(3) 0.035(3) 0.027(3) -0.010(3) -0.009(2) 0.000(2)
C52 0.043(3) 0.025(3) 0.029(3) -0.008(3) -0.016(3) 0.006(2)
C53 0.031(3) 0.029(3) 0.020(3) -0.001(2) -0.011(2) -0.001(2)
C54 0.038(3) 0.030(3) 0.027(3) -0.008(2) -0.016(2) 0.003(2)
C55 0.047(4) 0.050(4) 0.019(3) -0.017(3) -0.009(3) 0.010(3)
C56 0.043(3) 0.035(3) 0.026(3) 0.000(3) -0.015(3) -0.001(3)
C57 0.045(3) 0.026(3) 0.028(3) -0.002(3) -0.017(3) -0.008(2)
C58 0.030(3) 0.032(3) 0.025(3) -0.001(2) -0.012(2) -0.001(2)
C59 0.062(4) 0.050(4) 0.033(3) -0.031(3) -0.019(3) 0.008(3)
C60 0.064(4) 0.046(4) 0.027(3) -0.004(3) -0.014(3) -0.005(3)
C61 0.065(4) 0.034(3) 0.038(4) -0.013(3) -0.026(3) 0.001(3)
C81 0.099(10) 0.30(2) 0.110(11) 0.021(13) -0.026(8) 0.010(14)
C82 0.21(2) 0.36(4) 0.061(9) 0.18(2) -0.042(12) -0.006(17)
C83 0.047(7) 0.054(8) 0.076(10) -0.002(6) -0.030(7) -0.025(7)
C83A 0.075(16) 0.082(17) 0.11(2) -0.071(16) -0.066(15) 0.066(16)
C84 0.134(14) 0.27(2) 0.129(13) 0.043(15) -0.054(11) 0.081(15)
C85 0.080(6) 0.101(7) 0.076(6) -0.060(6) -0.050(5) 0.050(6)
C86 0.060(6) 0.088(8) 0.214(15) -0.017(5) -0.059(8) -0.008(9)

loop_
_atom_site_label
_atom_site_type_symbol
_atom_site_fract_x
_atom_site_fract_y
_atom_site_fract_z
_atom_site_occupancy
_atom_site_symmetry_multiplicity
_atom_site_Wyckoff_symbol
_atom_site_calc_flag
_atom_site_thermal_displace_type
_atom_site_U_iso_or_equiv
Se1 Se 0.6364(0) 0.1407(0) 0.8776(0) 1.000 2 i d Uani 0.03149(19)
F1 F 1.0218(3) -0.0841(3) 0.4280(3) 1.000 2 i d Uani 0.0682(12)
F2 F 1.0988(3) -0.2177(3) 0.2853(3) 1.000 2 i d Uani 0.0728(13)
F3 F 0.9680(4) -0.3009(3) 0.2478(3) 1.000 2 i d Uani 0.0759(14)
F4 F 0.7625(4) -0.2480(3) 0.3515(3) 1.000 2 i d Uani 0.0773(14)
F5 F 0.6868(3) -0.1129(3) 0.4948(3) 1.000 2 i d Uani 0.0630(11)
F6 F 0.7672(3) 0.4118(2) 0.4384(2) 1.000 2 i d Uani 0.0452(9)
F7 F 0.8679(3) 0.5465(3) 0.4035(3) 1.000 2 i d Uani 0.0647(11)
F8 F 0.9147(3) 0.6175(3) 0.5384(3) 1.000 2 i d Uani 0.0669(12)
F9 F 0.8630(3) 0.5456(3) 0.7115(3) 1.000 2 i d Uani 0.0686(12)
F10 F 0.7651(3) 0.4076(2) 0.7476(2) 1.000 2 i d Uani 0.054(1)
F11 F 0.2977(3) 0.6152(2) 0.7544(2) 1.000 2 i d Uani 0.0426(8)
F12 F 0.1106(3) 0.7162(2) 0.7554(2) 1.000 2 i d Uani 0.0410(8)
F13 F -0.0537(3) 0.6395(2) 0.8194(2) 1.000 2 i d Uani 0.0439(8)
F14 F -0.0240(2) 0.4558(2) 0.8720(2) 1.000 2 i d Uani 0.0441(9)
F15 F 0.1671(3) 0.3491(2) 0.8582(2) 1.000 2 i d Uani 0.0436(8)
N1 N 0.7957(3) 0.0013(3) 0.7097(3) 1.000 2 i d Uani 0.027(1)
H1 H 0.7597 0.0622 0.7197 1.000 2 i calc Uiso 0.03200
N2 N 0.7601(3) 0.1473(3) 0.5959(3) 1.000 2 i d Uani 0.0282(10)
N3 N 0.5292(3) 0.3611(3) 0.7287(3) 1.000 2 i d Uani 0.0286(10)
N4 N 0.4304(3) 0.3297(3) 0.9106(3) 1.000 2 i d Uani 0.0272(10)
H4 H 0.4891 0.3015 0.8655 1.000 2 i calc Uiso 0.03300
C1 C 0.5760(4) 0.1982(4) 1.0030(3) 1.000 2 i d Uani 0.0284(12)
C2 C 0.6463(4) 0.1488(4) 1.0461(4) 1.000 2 i d Uani 0.0358(15)
H2A H 0.6305 0.1656 1.1100 1.000 2 i calc Uiso 0.04300
C3 C 0.7277(5) 0.0847(4) 1.0054(4) 1.000 2 i d Uani 0.0372(14)
H3 H 0.7757 0.0559 1.0350 1.000 2 i calc Uiso 0.04500
C4 C 0.7443(4) 0.0571(4) 0.9117(4) 1.000 2 i d Uani 0.0306(12)
C5 C 0.8201(4) -0.0214(4) 0.8608(4) 1.000 2 i d Uani 0.0287(12)
C6 C 0.8332(4) -0.0529(4) 0.7683(4) 1.000 2 i d Uani 0.0290(12)
C7 C 0.8877(4) -0.1499(4) 0.7273(4) 1.000 2 i d Uani 0.0335(13)
H7 H 0.9222 -0.2013 0.7550 1.000 2 i calc Uiso 0.04000
C8 C 0.8802(4) -0.1533(4) 0.6436(4) 1.000 2 i d Uani 0.0324(13)
H8 H 0.9061 -0.2080 0.6009 1.000 2 i calc Uiso 0.03900
C9 C 0.8245(4) -0.0567(4) 0.6301(4) 1.000 2 i d Uani 0.0293(12)
C10 C 0.8157(4) -0.0244(4) 0.5469(4) 1.000 2 i d Uani 0.0302(12)
C11 C 0.7854(4) 0.0737(4) 0.5296(4) 1.000 2 i d Uani 0.0347(14)
C12 C 0.7864(6) 0.1167(4) 0.4467(4) 1.000 2 i d Uani 0.055(2)
H12 H 0.8024 0.0841 0.3885 1.000 2 i calc Uiso 0.06600
C13 C 0.7601(6) 0.2149(4) 0.4635(4) 1.000 2 i d Uani 0.060(2)
H13 H 0.7530 0.2619 0.4196 1.000 2 i calc Uiso 0.07200
C14 C 0.7460(4) 0.2328(4) 0.5562(4) 1.000 2 i d Uani 0.0340(13)
C15 C 0.7088(4) 0.3235(4) 0.6204(4) 1.000 2 i d Uani 0.0329(13)
H15 H 0.7163 0.3007 0.6805 1.000 2 i calc Uiso 0.03900
C16 C 0.5934(4) 0.3634(3) 0.6428(4) 1.000 2 i d Uani 0.0291(12)
C17 C 0.5387(4) 0.4058(4) 0.5812(4) 1.000 2 i d Uani 0.0314(13)
H17 H 0.5685 0.4141 0.5164 1.000 2 i calc Uiso 0.03800
C18 C 0.4364(4) 0.4312(4) 0.6347(4) 1.000 2 i d Uani 0.0302(12)
H18 H 0.3802 0.4610 0.6147 1.000 2 i calc Uiso 0.03600
C19 C 0.4291(4) 0.4044(4) 0.7277(4) 1.000 2 i d Uani 0.0273(12)
C20 C 0.3420(4) 0.4205(4) 0.8091(4) 1.000 2 i d Uani 0.0281(12)
C21 C 0.3435(4) 0.3898(4) 0.8977(4) 1.000 2 i d Uani 0.0280(12)
C22 C 0.2673(4) 0.4177(4) 0.9867(4) 1.000 2 i d Uani 0.0310(12)
H22 H 0.1989 0.4584 0.9999 1.000 2 i calc Uiso 0.03700
C23 C 0.3090(4) 0.3756(4) 1.0516(4) 1.000 2 i d Uani 0.0312(13)
H23 H 0.2744 0.3828 1.1175 1.000 2 i calc Uiso 0.03700
C24 C 0.4111(4) 0.3205(3) 1.0040(3) 1.000 2 i d Uani 0.0257(11)
C25 C 0.4830(4) 0.2654(4) 1.0445(3) 1.000 2 i d Uani 0.0256(11)
C26 C 0.8962(2) -0.0797(2) 0.9033(2) 1.000 2 i d Uani 0.0307(12)
C27 C 0.9953(3) -0.0671(2) 0.8754(2) 1.000 2 i d Uani 0.0347(13)
C28 C 1.0684(2) -0.1239(3) 0.9095(3) 1.000 2 i d Uani 0.0386(14)
H28 H 1.1361 -0.1153 0.8905 1.000 2 i calc Uiso 0.04600
C29 C 1.0424(3) -0.1932(3) 0.9716(3) 1.000 2 i d Uani 0.0405(15)
C30 C 0.9434(3) -0.2058(2) 0.9995(2) 1.000 2 i d Uani 0.0401(15)
H30 H 0.9256 -0.2532 1.0419 1.000 2 i calc Uiso 0.04800
C31 C 0.8703(2) -0.1491(3) 0.9653(3) 1.000 2 i d Uani 0.0352(13)
C32 C 1.0231(5) 0.0102(5) 0.8098(4) 1.000 2 i d Uani 0.0456(16)
H32A H 1.0148 -0.0017 0.7509 1.000 2 i calc Uiso 0.06800
H32B H 1.0954 0.0091 0.7975 1.000 2 i calc Uiso 0.06800
H32C H 0.9771 0.0732 0.8386 1.000 2 i calc Uiso 0.06800
C33 C 1.1249(5) -0.2581(5) 1.0058(5) 1.000 2 i d Uani 0.0490(17)
H33A H 1.1913 -0.2782 0.9533 1.000 2 i calc Uiso 0.07300
H33B H 1.1030 -0.3150 1.0314 1.000 2 i calc Uiso 0.07300
H33C H 1.1332 -0.2227 1.0544 1.000 2 i calc Uiso 0.07300
C34 C 0.7643(5) -0.1659(5) 0.9955(5) 1.000 2 i d Uani 0.0493(17)
H34A H 0.7564 -0.2089 1.0469 1.000 2 i calc Uiso 0.07400
H34B H 0.7569 -0.1952 0.9427 1.000 2 i calc Uiso 0.07400
H34C H 0.7107 -0.1044 1.0164 1.000 2 i calc Uiso 0.07400
C35 C 0.8536(2) -0.0956(1) 0.4646(1) 1.000 2 i d Uani 0.0325(13)
C36 C 0.9592(2) -0.1224(1) 0.4112(1) 1.000 2 i d Uani 0.0396(15)
C37 C 0.9980(2) -0.1920(1) 0.3379(1) 1.000 2 i d Uani 0.0467(17)
C38 C 0.9314(2) -0.2348(1) 0.3180(1) 1.000 2 i d Uani 0.0527(19)
C39 C 0.8259(2) -0.2080(1) 0.3715(1) 1.000 2 i d Uani 0.0498(18)
C40 C 0.7870(2) -0.1384(1) 0.4448(1) 1.000 2 i d Uani 0.0420(15)
C41 C 0.7672(1) 0.3989(1) 0.5931(1) 1.000 2 i d Uani 0.0340(13)
C42 C 0.7943(1) 0.4393(1) 0.5074(1) 1.000 2 i d Uani 0.0374(14)
C43 C 0.8444(1) 0.5111(1) 0.4877(1) 1.000 2 i d Uani 0.0466(16)
C44 C 0.8683(1) 0.5472(1) 0.5565(1) 1.000 2 i d Uani 0.0492(17)
C45 C 0.8410(1) 0.5100(1) 0.6434(1) 1.000 2 i d Uani 0.0498(17)
C46 C 0.7921(1) 0.4383(1) 0.6602(1) 1.000 2 i d Uani 0.0411(15)
C47 C 0.2390(1) 0.4781(1) 0.8071(1) 1.000 2 i d Uani 0.0291(12)
C48 C 0.2204(1) 0.5728(1) 0.7816(1) 1.000 2 i d Uani 0.0292(12)
C49 C 0.1243(1) 0.6252(1) 0.7843(1) 1.000 2 i d Uani 0.0311(13)
C50 C 0.0415(1) 0.5870(1) 0.8145(1) 1.000 2 i d Uani 0.0316(13)
C51 C 0.0562(1) 0.4939(1) 0.8417(1) 1.000 2 i d Uani 0.0338(13)
C52 C 0.1534(1) 0.4408(1) 0.8355(1) 1.000 2 i d Uani 0.0316(13)
C53 C 0.4516(1) 0.2875(1) 1.1483(1) 1.000 2 i d Uani 0.0276(12)
C54 C 0.4118(1) 0.2233(1) 1.2123(1) 1.000 2 i d Uani 0.0307(12)
C55 C 0.3903(2) 0.2417(1) 1.3059(1) 1.000 2 i d Uani 0.0390(14)
H55 H 0.3608 0.1999 1.3496 1.000 2 i calc Uiso 0.04700
C56 C 0.4107(2) 0.3199(2) 1.3382(1) 1.000 2 i d Uani 0.0361(14)
C57 C 0.4505(2) 0.3837(1) 1.2748(1) 1.000 2 i d Uani 0.0336(13)
H57 H 0.4647 0.4372 1.2961 1.000 2 i calc Uiso 0.04000
C58 C 0.4693(1) 0.3688(1) 1.1798(1) 1.000 2 i d Uani 0.0299(12)
C59 C 0.3950(5) 0.1348(4) 1.1793(4) 1.000 2 i d Uani 0.0446(16)
H59A H 0.4617 0.0931 1.1387 1.000 2 i calc Uiso 0.06700
H59B H 0.3478 0.1536 1.1445 1.000 2 i calc Uiso 0.06700
H59C H 0.3644 0.1002 1.2333 1.000 2 i calc Uiso 0.06700
C60 C 0.3991(5) 0.3315(5) 1.4392(4) 1.000 2 i d Uani 0.0485(17)
H60A H 0.3339 0.3191 1.4796 1.000 2 i calc Uiso 0.07300
H60B H 0.3983 0.3972 1.4533 1.000 2 i calc Uiso 0.07300
H60C H 0.4577 0.2858 1.4503 1.000 2 i calc Uiso 0.07300
C61 C 0.5135(5) 0.4365(4) 1.1119(4) 1.000 2 i d Uani 0.0437(15)
H61A H 0.4688 0.4610 1.0756 1.000 2 i calc Uiso 0.06600
H61B H 0.5834 0.4025 1.0696 1.000 2 i calc Uiso 0.06600
H61C H 0.5174 0.4903 1.1460 1.000 2 i calc Uiso 0.06600
C81 C 0.6593(11) 1.1431(15) 0.2966(10) 1.000 2 i d Uani 0.189(8)
H81A H 0.7171 1.1617 0.2496 1.000 2 i calc Uiso 0.28400
H81B H 0.6637 1.1483 0.3585 1.000 2 i calc Uiso 0.28400
H81C H 0.5932 1.1857 0.2964 1.000 2 i calc Uiso 0.28400
C82 C 0.6668(18) 1.018(2) 0.2692(11) 1.000 2 i d Uani 0.265(17)
H82A H 0.6886 1.0048 0.2010 1.000 2 i calc Uiso 0.31800
H82B H 0.7161 0.9721 0.2928 1.000 2 i calc Uiso 0.31800
C83 C 0.5832(11) 1.0139(9) 0.3073(10) 0.600 2 i d Uani 0.058(4)
H83A H 0.5320 1.0689 0.2948 0.600 2 i calc Uiso 0.07000
H83B H 0.5668 1.0115 0.3756 0.600 2 i calc Uiso 0.07000
C83A C 0.6650(19) 0.9489(17) 0.2440(19) 0.400 2 i d Uani 0.070(8)
C84 C 0.5863(13) 0.9074(15) 0.2587(11) 1.000 2 i d Uani 0.198(10)
H84A H 0.5861 0.9170 0.1945 1.000 2 i calc Uiso 0.23800
H84B H 0.6513 0.8582 0.2546 1.000 2 i calc Uiso 0.23800
C85 C 0.5011(8) 0.8747(7) 0.3115(7) 1.000 2 i d Uani 0.074(3)
H85A H 0.4371 0.9253 0.3154 1.000 2 i calc Uiso 0.08800
H85B H 0.5026 0.8178 0.2769 1.000 2 i calc Uiso 0.08800
C86 C 0.4943(7) 0.8532(8) 0.3899(11) 1.000 2 i d Uani 0.118(4)
H86A H 0.4317 0.8315 0.4193 1.000 2 i calc Uiso 0.17700
H86B H 0.4899 0.9093 0.4264 1.000 2 i calc Uiso 0.17700
H86C H 0.5557 0.8013 0.3878 1.000 2 i calc Uiso 0.17700

loop_
_atom_type_symbol
_atom_type_radius_bond
Se 1.200
F 1.200
N 1.200
H 1.200
C 1.200

loop_
_geom_angle_atom_site_label_1
_geom_angle_atom_site_label_2
_geom_angle_atom_site_label_3
_geom_angle
_geom_angle_publ_flag
C4 Se1 C1 88.2(2) no
C6 N1 C9 106.5(4) no
C6 N1 H1 126.70 no
C9 N1 H1 126.70 no
C14 N2 C11 109.4(4) no
C16 N3 C19 105.6(4) no
C24 N4 C21 109.7(4) no
C24 N4 H4 125.20 no
C21 N4 H4 125.20 no
C25 C1 C2 127.1(5) no
C25 C1 Se1 128.9(4) no
C2 C1 Se1 103.9(4) no
C3 C2 C1 124.1(6) no
C3 C2 H2A 118.00 no
C1 C2 H2A 118.00 no
C2 C3 C4 115.8(6) no
C2 C3 H3 122.10 no
C4 C3 H3 122.10 no
C5 C4 C3 124.3(5) no
C5 C4 Se1 127.7(4) no
C3 C4 Se1 107.8(4) no
C4 C5 C6 124.5(5) no
C4 C5 C26 118.6(5) no
C6 C5 C26 116.9(4) no
N1 C6 C5 125.3(5) no
N1 C6 C7 110.7(5) no
C5 C6 C7 124.0(5) no
C8 C7 C6 107.0(5) no
C8 C7 H7 126.50 no
C6 C7 H7 126.50 no
C7 C8 C9 106.5(5) no
C7 C8 H8 126.70 no
C9 C8 H8 126.70 no
C10 C9 N1 124.7(5) no
C10 C9 C8 125.5(5) no
N1 C9 C8 109.1(5) no
C9 C10 C11 123.9(5) no
C9 C10 C35 119.0(4) no
C11 C10 C35 116.6(4) no
N2 C11 C12 106.7(5) no
N2 C11 C10 122.8(5) no
C12 C11 C10 130.1(5) no
C13 C12 C11 108.3(6) no
C13 C12 H12 125.90 no
C11 C12 H12 125.90 no
C12 C13 C14 107.7(5) no
C12 C13 H13 126.20 no
C14 C13 H13 126.20 no
N2 C14 C13 108.0(5) no
N2 C14 C15 117.2(4) no
C13 C14 C15 134.4(5) no
C16 C15 C41 113.3(4) no
C16 C15 C14 107.7(5) no
C41 C15 C14 118.8(4) no
C16 C15 H15 105.30 no
C41 C15 H15 105.30 no
C14 C15 H15 105.30 no
N3 C16 C17 112.1(5) no
N3 C16 C15 119.1(5) no
C17 C16 C15 128.8(5) no
C18 C17 C16 106.0(5) no
C18 C17 H17 127.00 no
C16 C17 H17 127.00 no
C17 C18 C19 106.8(5) no
C17 C18 H18 126.60 no
C19 C18 H18 126.60 no
C20 C19 N3 121.3(5) no
C20 C19 C18 129.2(5) no
N3 C19 C18 109.4(5) no
C19 C20 C21 124.5(5) no
C19 C20 C47 119.5(4) no
C21 C20 C47 115.9(4) no
N4 C21 C22 106.8(4) no
N4 C21 C20 123.3(5) no
C22 C21 C20 129.7(5) no
C23 C22 C21 108.0(5) no
C23 C22 H22 126.00 no
C21 C22 H22 126.00 no
C22 C23 C24 108.4(5) no
C22 C23 H23 125.80 no
C24 C23 H23 125.80 no
N4 C24 C23 107.1(4) no
N4 C24 C25 125.9(4) no
C23 C24 C25 127.0(5) no
C1 C25 C24 129.6(5) no
C1 C25 C53 116.0(4) no
C24 C25 C53 114.5(4) no
C27 C26 C31 120.00 no
C27 C26 C5 119.1(3) no
C31 C26 C5 120.8(3) no
C28 C27 C26 120.00 no
C28 C27 C32 119.8(3) no
C26 C27 C32 120.2(3) no
C27 C28 C29 120.00 no
C27 C28 H28 120.00 no
C29 C28 H28 120.00 no
C30 C29 C28 120.00 no
C30 C29 C33 120.4(3) no
C28 C29 C33 119.6(3) no
C31 C30 C29 120.00 no
C31 C30 H30 120.00 no
C29 C30 H30 120.00 no
C30 C31 C26 120.00 no
C30 C31 C34 118.7(3) no
C26 C31 C34 121.3(3) no
C27 C32 H32A 109.50 no
C27 C32 H32B 109.50 no
H32A C32 H32B 109.50 no
C27 C32 H32C 109.50 no
H32A C32 H32C 109.50 no
H32B C32 H32C 109.50 no
C29 C33 H33A 109.50 no
C29 C33 H33B 109.50 no
H33A C33 H33B 109.50 no
C29 C33 H33C 109.50 no
H33A C33 H33C 109.50 no
H33B C33 H33C 109.50 no
C31 C34 H34A 109.50 no
C31 C34 H34B 109.50 no
H34A C34 H34B 109.50 no
C31 C34 H34C 109.50 no
H34A C34 H34C 109.50 no
H34B C34 H34C 109.50 no
C36 C35 C40 120.00 no
C36 C35 C10 118.3(2) no
C40 C35 C10 121.6(2) no
F1 C36 C35 121.11(17) no
F1 C36 C37 118.89(17) no
C35 C36 C37 120.00 no
F2 C37 C38 119.3(2) no
F2 C37 C36 120.7(2) no
C38 C37 C36 120.00 no
F3 C38 C37 120.3(3) no
F3 C38 C39 119.7(3) no
C37 C38 C39 120.00 no
F4 C39 C40 120.2(2) no
F4 C39 C38 119.8(2) no
C40 C39 C38 120.00 no
F5 C40 C39 119.71(18) no
F5 C40 C35 120.29(18) no
C39 C40 C35 120.00 no
C42 C41 C46 114.30 no
C42 C41 C15 126.6(2) no
C46 C41 C15 118.9(2) no
F6 C42 C43 116.11(15) no
F6 C42 C41 119.84(15) no
C43 C42 C41 124.00 no
F7 C43 C44 120.0(2) no
F7 C43 C42 120.5(2) no
C44 C43 C42 119.40 no
F8 C44 C43 119.6(2) no
F8 C44 C45 122.0(2) no
C43 C44 C45 118.40 no
F9 C45 C46 120.6(2) no
F9 C45 C44 118.9(2) no
C46 C45 C44 120.60 no
F10 C46 C45 117.17(17) no
F10 C46 C41 119.55(17) no
C45 C46 C41 123.30 no
C48 C47 C52 115.80 no
C48 C47 C20 122.9(2) no
C52 C47 C20 121.2(2) no
F11 C48 C49 118.18(14) no
F11 C48 C47 120.09(14) no
C49 C48 C47 121.70 no
F12 C49 C48 119.74(16) no
F12 C49 C50 119.28(16) no
C48 C49 C50 121.00 no
F13 C50 C49 120.91(18) no
F13 C50 C51 119.98(18) no
C49 C50 C51 119.10 no
F14 C51 C52 120.64(16) no
F14 C51 C50 119.80(16) no
C52 C51 C50 119.50 no
F15 C52 C51 118.64(16) no
F15 C52 C47 118.58(16) no
C51 C52 C47 122.80 no
C54 C53 C58 120.20 no
C54 C53 C25 119.9(2) no
C58 C53 C25 119.7(2) no
C55 C54 C53 118.80 no
C55 C54 C59 120.4(2) no
C53 C54 C59 120.8(2) no
C54 C55 C56 121.90 no
C54 C55 H55 119.10 no
C56 C55 H55 119.10 no
C55 C56 C57 119.40 no
C55 C56 C60 120.8(3) no
C57 C56 C60 119.6(3) no
C56 C57 C58 119.90 no
C56 C57 H57 120.00 no
C58 C57 H57 120.00 no
C57 C58 C53 119.70 no
C57 C58 C61 119.7(2) no
C53 C58 C61 120.5(2) no
C54 C59 H59A 109.50 no
C54 C59 H59B 109.50 no
H59A C59 H59B 109.50 no
C54 C59 H59C 109.50 no
H59A C59 H59C 109.50 no
H59B C59 H59C 109.50 no
C56 C60 H60A 109.50 no
C56 C60 H60B 109.50 no
H60A C60 H60B 109.50 no
C56 C60 H60C 109.50 no
H60A C60 H60C 109.50 no
H60B C60 H60C 109.50 no
C58 C61 H61A 109.50 no
C58 C61 H61B 109.50 no
H61A C61 H61B 109.50 no
C58 C61 H61C 109.50 no
H61A C61 H61C 109.50 no
H61B C61 H61C 109.50 no
C82 C81 H81A 109.50 no
C82 C81 H81B 109.50 no
H81A C81 H81B 109.50 no
C82 C81 H81C 109.50 no
H81A C81 H81C 109.50 no
H81B C81 H81C 109.50 no
C83A C82 C83 75.(3) no
C83A C82 C81 170.(2) no
C83 C82 C81 103.3(15) no
C83A C82 H82A 61.60 no
C83 C82 H82A 111.10 no
C81 C82 H82A 111.10 no
C83A C82 H82B 78.40 no
C83 C82 H82B 111.10 no
C81 C82 H82B 111.10 no
H82A C82 H82B 109.10 no
C82 C83 C84 101.7(18) no
C82 C83 H83A 111.40 no
C84 C83 H83A 111.40 no
C82 C83 H83B 111.40 no
C84 C83 H83B 111.40 no
H83A C83 H83B 109.30 no
C82 C83A C84 132.(3) no
C83A C84 C85 156.1(19) no
C83A C84 C83 50.9(15) no
C85 C84 C83 111.4(13) no
C83A C84 H84A 93.10 no
C85 C84 H84A 109.30 no
C83 C84 H84A 109.30 no
C83A C84 H84B 69.50 no
C85 C84 H84B 109.30 no
C83 C84 H84B 109.30 no
H84A C84 H84B 108.00 no
C86 C85 C84 117.5(11) no
C86 C85 H85A 107.90 no
C84 C85 H85A 107.90 no
C86 C85 H85B 107.90 no
C84 C85 H85B 107.90 no
H85A C85 H85B 107.20 no
C85 C86 H86A 109.50 no
C85 C86 H86B 109.50 no
H86A C86 H86B 109.50 no
C85 C86 H86C 109.50 no
H86A C86 H86C 109.50 no
H86B C86 H86C 109.50 no

loop_
_geom_bond_atom_site_label_1
_geom_bond_atom_site_label_2
_geom_bond_distance
_geom_bond_publ_flag
Se1 C4 1.905(5) no
Se1 C1 1.923(5) no
F1 C36 1.276(5) no
F2 C37 1.332(4) no
F3 C38 1.327(4) no
F4 C39 1.322(5) no
F5 C40 1.317(4) no
F6 C42 1.357(4) no
F7 C43 1.334(4) no
F8 C44 1.332(4) no
F9 C45 1.349(4) no
F10 C46 1.351(4) no
F11 C48 1.341(4) no
F12 C49 1.360(3) no
F13 C50 1.344(3) no
F14 C51 1.337(4) no
F15 C52 1.339(3) no
N1 C6 1.331(6) no
N1 C9 1.379(6) no
N1 H1 0.8800 no
N2 C14 1.357(6) no
N2 C11 1.385(7) no
N3 C16 1.318(6) no
N3 C19 1.404(7) no
N4 C24 1.370(6) no
N4 C21 1.384(7) no
N4 H4 0.8800 no
C1 C25 1.367(7) no
C1 C2 1.417(7) no
C2 C3 1.244(8) no
C2 H2A 0.9500 no
C3 C4 1.427(7) no
C3 H3 0.9500 no
C4 C5 1.370(7) no
C5 C6 1.440(7) no
C5 C26 1.512(6) no
C6 C7 1.451(7) no
C7 C8 1.331(8) no
C7 H7 0.9500 no
C8 C9 1.459(7) no
C8 H8 0.9500 no
C9 C10 1.377(7) no
C10 C11 1.414(7) no
C10 C35 1.506(5) no
C11 C12 1.392(8) no
C12 C13 1.379(8) no
C12 H12 0.9500 no
C13 C14 1.389(8) no
C13 H13 0.9500 no
C14 C15 1.526(7) no
C15 C16 1.508(8) no
C15 C41 1.511(6) no
C15 H15 1.0000 no
C16 C17 1.450(7) no
C17 C18 1.353(8) no
C17 H17 0.9500 no
C18 C19 1.440(7) no
C18 H18 0.9500 no
C19 C20 1.389(7) no
C20 C21 1.420(7) no
C20 C47 1.493(5) no
C21 C22 1.401(7) no
C22 C23 1.377(7) no
C22 H22 0.9500 no
C23 C24 1.400(7) no
C23 H23 0.9500 no
C24 C25 1.431(7) no
C25 C53 1.515(5) no
C26 C27 1.3900 no
C26 C31 1.3900 no
C27 C28 1.3900 no
C27 C32 1.516(6) no
C28 C29 1.3900 no
C28 H28 0.9500 no
C29 C30 1.3900 no
C29 C33 1.533(6) no
C30 C31 1.3900 no
C30 H30 0.9500 no
C31 C34 1.506(7) no
C32 H32A 0.9800 no
C32 H32B 0.9800 no
C32 H32C 0.9800 no
C33 H33A 0.9800 no
C33 H33B 0.9800 no
C33 H33C 0.9800 no
C34 H34A 0.9800 no
C34 H34B 0.9800 no
C34 H34C 0.9800 no
C35 C36 1.3900 no
C35 C40 1.3900 no
C36 C37 1.3900 no
C37 C38 1.3900 no
C38 C39 1.3900 no
C39 C40 1.3900 no
C41 C42 1.3863 no
C41 C46 1.3905 no
C42 C43 1.3848 no
C43 C44 1.3796 no
C44 C45 1.3814 no
C45 C46 1.3726 no
C47 C48 1.3925 no
C47 C52 1.3955 no
C48 C49 1.3655 no
C49 C50 1.3697 no
C50 C51 1.3796 no
C51 C52 1.3660 no
C53 C54 1.4054 no
C53 C58 1.4071 no
C54 C55 1.3778 no
C54 C59 1.505(6) no
C55 C56 1.3952 no
C55 H55 0.9500 no
C56 C57 1.3957 no
C56 C60 1.510(6) no
C57 C58 1.4002 no
C57 H57 0.9500 no
C58 C61 1.497(6) no
C59 H59A 0.9800 no
C59 H59B 0.9800 no
C59 H59C 0.9800 no
C60 H60A 0.9800 no
C60 H60B 0.9800 no
C60 H60C 0.9800 no
C61 H61A 0.9800 no
C61 H61B 0.9800 no
C61 H61C 0.9800 no
C81 C82 1.84(3) no
C81 H81A 0.9800 no
C81 H81B 0.9800 no
C81 H81C 0.9800 no
C82 C83A 1.10(4) no
C82 C83 1.15(3) no
C82 H82A 0.9900 no
C82 H82B 0.9900 no
C83 C84 1.72(3) no
C83 H83A 0.9900 no
C83 H83B 0.9900 no
C83A C84 1.36(3) no
C84 C85 1.40(2) no
C84 H84A 0.9900 no
C84 H84B 0.9900 no
C85 C86 1.208(13) no
C85 H85A 0.9900 no
C85 H85B 0.9900 no
C86 H86A 0.9800 no
C86 H86B 0.9800 no
C86 H86C 0.9800 no

loop_
_geom_torsion_atom_site_label_1
_geom_torsion_atom_site_label_2
_geom_torsion_atom_site_label_3
_geom_torsion_atom_site_label_4
_geom_torsion
_geom_torsion_publ_flag
C4 Se1 C1 C25 -173.4(5) no
C4 Se1 C1 C2 1.8(4) no
C25 C1 C2 C3 176.3(6) no
Se1 C1 C2 C3 0.9(7) no
C1 C2 C3 C4 -4.4(8) no
C2 C3 C4 C5 -169.5(5) no
C2 C3 C4 Se1 5.3(6) no
C1 Se1 C4 C5 170.7(5) no
C1 Se1 C4 C3 -3.8(4) no
C3 C4 C5 C6 176.0(5) no
Se1 C4 C5 C6 2.3(8) no
C3 C4 C5 C26 -4.3(8) no
Se1 C4 C5 C26 -178.0(3) no
C9 N1 C6 C5 -179.2(5) no
C9 N1 C6 C7 -0.5(6) no
C4 C5 C6 N1 20.1(9) no
C26 C5 C6 N1 -159.7(5) no
C4 C5 C6 C7 -158.5(5) no
C26 C5 C6 C7 21.7(8) no
N1 C6 C7 C8 -1.3(7) no
C5 C6 C7 C8 177.4(5) no
C6 C7 C8 C9 2.4(6) no
C6 N1 C9 C10 -168.9(5) no
C6 N1 C9 C8 2.0(6) no
C7 C8 C9 C10 168.0(6) no
C7 C8 C9 N1 -2.8(6) no
N1 C9 C10 C11 6.5(9) no
C8 C9 C10 C11 -163.0(6) no
N1 C9 C10 C35 178.0(4) no
C8 C9 C10 C35 8.5(8) no
C14 N2 C11 C12 -0.1(7) no
C14 N2 C11 C10 173.0(5) no
C9 C10 C11 N2 -0.9(9) no
C35 C10 C11 N2 -172.6(4) no
C9 C10 C11 C12 170.5(7) no
C35 C10 C11 C12 -1.2(10) no
N2 C11 C12 C13 -1.1(8) no
C10 C11 C12 C13 -173.6(7) no
C11 C12 C13 C14 1.8(9) no
C11 N2 C14 C13 1.3(7) no
C11 N2 C14 C15 175.1(5) no
C12 C13 C14 N2 -1.9(8) no
C12 C13 C14 C15 -174.3(7) no
N2 C14 C15 C16 -100.0(6) no
C13 C14 C15 C16 71.8(9) no
N2 C14 C15 C41 129.4(5) no
C13 C14 C15 C41 -58.7(9) no
C19 N3 C16 C17 -1.4(6) no
C19 N3 C16 C15 178.8(4) no
C41 C15 C16 N3 -114.8(5) no
C14 C15 C16 N3 111.7(5) no
C41 C15 C16 C17 65.6(7) no
C14 C15 C16 C17 -68.0(7) no
N3 C16 C17 C18 0.9(6) no
C15 C16 C17 C18 -179.4(5) no
C16 C17 C18 C19 0.0(6) no
C16 N3 C19 C20 -175.4(5) no
C16 N3 C19 C18 1.4(6) no
C17 C18 C19 C20 175.6(5) no
C17 C18 C19 N3 -0.8(6) no
N3 C19 C20 C21 -4.6(8) no
C18 C19 C20 C21 179.3(5) no
N3 C19 C20 C47 172.0(4) no
C18 C19 C20 C47 -4.1(8) no
C24 N4 C21 C22 -0.8(6) no
C24 N4 C21 C20 174.2(5) no
C19 C20 C21 N4 -8.5(8) no
C47 C20 C21 N4 174.7(4) no
C19 C20 C21 C22 165.3(6) no
C47 C20 C21 C22 -11.4(8) no
N4 C21 C22 C23 0.8(6) no
C20 C21 C22 C23 -173.8(6) no
C21 C22 C23 C24 -0.5(6) no
C21 N4 C24 C23 0.5(6) no
C21 N4 C24 C25 -178.9(5) no
C22 C23 C24 N4 0.0(6) no
C22 C23 C24 C25 179.4(5) no
C2 C1 C25 C24 177.0(5) no
Se1 C1 C25 C24 -8.8(9) no
C2 C1 C25 C53 -1.3(8) no
Se1 C1 C25 C53 172.9(3) no
N4 C24 C25 C1 -13.0(9) no
C23 C24 C25 C1 167.7(6) no
N4 C24 C25 C53 165.3(4) no
C23 C24 C25 C53 -14.0(7) no
C4 C5 C26 C27 -101.5(5) no
C6 C5 C26 C27 78.3(5) no
C4 C5 C26 C31 82.2(5) no
C6 C5 C26 C31 -98.0(5) no
C31 C26 C27 C28 0.00 no
C5 C26 C27 C28 -176.3(4) no
C31 C26 C27 C32 -178.3(4) no
C5 C26 C27 C32 5.4(5) no
C26 C27 C28 C29 0.00 no
C32 C27 C28 C29 178.3(4) no
C27 C28 C29 C30 0.00 no
C27 C28 C29 C33 177.6(4) no
C28 C29 C30 C31 0.00 no
C33 C29 C30 C31 -177.6(4) no
C29 C30 C31 C26 0.00 no
C29 C30 C31 C34 178.8(4) no
C27 C26 C31 C30 0.00 no
C5 C26 C31 C30 176.3(4) no
C27 C26 C31 C34 -178.8(4) no
C5 C26 C31 C34 -2.5(5) no
C9 C10 C35 C36 -82.2(5) no
C11 C10 C35 C36 90.0(5) no
C9 C10 C35 C40 94.1(5) no
C11 C10 C35 C40 -93.8(5) no
C40 C35 C36 F1 179.9(3) no
C10 C35 C36 F1 -3.7(3) no
C40 C35 C36 C37 0.00 no
C10 C35 C36 C37 176.3(2) no
F1 C36 C37 F2 -0.7(3) no
C35 C36 C37 F2 179.2(3) no
F1 C36 C37 C38 -179.9(3) no
C35 C36 C37 C38 0.00 no
F2 C37 C38 F3 0.4(3) no
C36 C37 C38 F3 179.6(2) no
F2 C37 C38 C39 -179.2(3) no
C36 C37 C38 C39 0.00 no
F3 C38 C39 F4 -0.6(3) no
C37 C38 C39 F4 179.1(3) no
F3 C38 C39 C40 -179.6(2) no
C37 C38 C39 C40 0.00 no
F4 C39 C40 F5 0.5(3) no
C38 C39 C40 F5 179.5(2) no
F4 C39 C40 C35 -179.0(3) no
C38 C39 C40 C35 0.00 no
C36 C35 C40 F5 -179.5(2) no
C10 C35 C40 F5 4.3(3) no
C36 C35 C40 C39 0.00 no
C10 C35 C40 C39 -176.2(2) no
C16 C15 C41 C42 -77.5(4) no
C14 C15 C41 C42 50.5(5) no
C16 C15 C41 C46 98.0(4) no
C14 C15 C41 C46 -134.0(4) no
C46 C41 C42 F6 -175.16(18) no
C15 C41 C42 F6 0.5(3) no
C46 C41 C42 C43 1.70 no
C15 C41 C42 C43 177.3(3) no
F6 C42 C43 F7 -3.0(3) no
C41 C42 C43 F7 -180.0(2) no
F6 C42 C43 C44 175.74(18) no
C41 C42 C43 C44 -1.20 no
F7 C43 C44 F8 0.0(3) no
C42 C43 C44 F8 -178.8(2) no
F7 C43 C44 C45 178.8(2) no
C42 C43 C44 C45 0.00 no
F8 C44 C45 F9 -0.5(3) no
C43 C44 C45 F9 -179.3(2) no
F8 C44 C45 C46 179.2(2) no
C43 C44 C45 C46 0.50 no
F9 C45 C46 F10 1.7(3) no
C44 C45 C46 F10 -178.07(19) no
F9 C45 C46 C41 179.9(2) no
C44 C45 C46 C41 0.10 no
C42 C41 C46 F10 177.01(19) no
C15 C41 C46 F10 1.0(3) no
C42 C41 C46 C45 -1.10 no
C15 C41 C46 C45 -177.1(2) no
C19 C20 C47 C48 -59.4(5) no
C21 C20 C47 C48 117.5(4) no
C19 C20 C47 C52 123.7(4) no
C21 C20 C47 C52 -59.4(5) no
C52 C47 C48 F11 179.21(18) no
C20 C47 C48 F11 2.2(3) no
C52 C47 C48 C49 0.00 no
C20 C47 C48 C49 -177.1(2) no
F11 C48 C49 F12 3.2(2) no
C47 C48 C49 F12 -177.53(18) no
F11 C48 C49 C50 -177.78(18) no
C47 C48 C49 C50 1.50 no
F12 C49 C50 F13 -2.6(2) no
C48 C49 C50 F13 178.3(2) no
F12 C49 C50 C51 178.51(18) no
C48 C49 C50 C51 -0.50 no
F13 C50 C51 F14 0.7(2) no
C49 C50 C51 F14 179.5(2) no
F13 C50 C51 C52 179.26(19) no
C49 C50 C51 C52 -1.90 no
F14 C51 C52 F15 1.6(2) no
C50 C51 C52 F15 -176.96(18) no
F14 C51 C52 C47 -178.0(2) no
C50 C51 C52 C47 3.40 no
C48 C47 C52 F15 177.97(18) no
C20 C47 C52 F15 -4.9(3) no
C48 C47 C52 C51 -2.40 no
C20 C47 C52 C51 174.7(2) no
C1 C25 C53 C54 -77.0(5) no
C24 C25 C53 C54 104.4(4) no
C1 C25 C53 C58 98.4(4) no
C24 C25 C53 C58 -80.2(4) no
C58 C53 C54 C55 0.30 no
C25 C53 C54 C55 175.7(2) no
C58 C53 C54 C59 -178.5(3) no
C25 C53 C54 C59 -3.1(4) no
C53 C54 C55 C56 -2.60 no
C59 C54 C55 C56 176.2(3) no
C54 C55 C56 C57 2.40 no
C54 C55 C56 C60 -172.2(3) no
C55 C56 C57 C58 0.10 no
C60 C56 C57 C58 174.8(3) no
C56 C57 C58 C53 -2.40 no
C56 C57 C58 C61 -179.0(3) no
C54 C53 C58 C57 2.20 no
C25 C53 C58 C57 -173.3(2) no
C54 C53 C58 C61 178.8(3) no
C25 C53 C58 C61 3.3(4) no
C83A C82 C83 C84 -3.3(17) no
C81 C82 C83 C84 166.7(10) no
C83 C82 C83A C84 5.(3) no
C81 C82 C83A C84 -75.(17) no
C82 C83A C84 C85 -52.(5) no
C82 C83A C84 C83 -5.(2) no
C82 C83 C84 C83A 3.3(17) no
C82 C83 C84 C85 164.5(14) no
C83A C84 C85 C86 -26.(5) no
C83 C84 C85 C86 -64.0(15) no
